data_7243199
loop_
_publ_author_name
'Tominaga, Masahide'
'Fujimaru, Kousuke'
'Hyodo, Tadashi'
'Yamaguchi, Kentaro'

_publ_section_title
;
 Selective alkane co-inclusion by methylene- and adamantane-bridged
 macrocycle with biphenyl units
;
_journal_issue 30
_journal_name_full CrystEngComm
_journal_page_first 5157
_journal_page_last 5163
_journal_paper_doi 10.1039/D1CE00722J
_journal_volume 23
_journal_year 2021
_chemical_formula_sum 'C75 H73 Cl3 O4'
_chemical_formula_weight 1144.68
_space_group_crystal_system monoclinic
_space_group_IT_number 14
_space_group_name_Hall '-P 2ybc'
_space_group_name_H-M_alt 'P 1 21/c 1'
_atom_sites_solution_hydrogens geom
_audit_creation_method SHELXL-2018/3
_audit_update_record
;
2021-05-28 deposited with the CCDC.	2021-06-22 downloaded from the CCDC.
;
_cell_angle_alpha 90
_cell_angle_beta 92.682(2)
_cell_angle_gamma 90
_cell_formula_units_Z 2
_cell_length_a 14.0848(8)
_cell_length_b 13.6156(8)
_cell_length_c 15.0281(9)
_cell_measurement_reflns_used 9742
_cell_measurement_temperature 100(2)
_cell_measurement_theta_max 78.44
_cell_measurement_theta_min 3.61
_cell_volume 2878.8(3)
_computing_cell_refinement 'SAINT (Bruker AXS, 2015)'
_computing_data_collection 'APEX3 (Bruker AXS, 2015)'
_computing_data_reduction 'SAINT (Bruker AXS, 2015)'
_computing_molecular_graphics 'ORTEP-3 for Windows (Farrugia, 1997)'
_computing_publication_material 'SHELXLE (H\"ubschle et al., 2011)'
_computing_structure_refinement 'SHELXL-2018/3 (Sheldrick, 2018)'
_computing_structure_solution 'SHELXT 2014/5 (Sheldrick, 2015)'
_diffrn_ambient_temperature 100(2)
_diffrn_detector_area_resol_mean 10.24
_diffrn_measured_fraction_theta_full 0.996
_diffrn_measured_fraction_theta_max 0.968
_diffrn_measurement_device_type 'BrukerD8 goniometer'
_diffrn_measurement_method 'omega and phi scans'
_diffrn_radiation_type CuK\a
_diffrn_radiation_wavelength 1.54178
_diffrn_reflns_av_R_equivalents 0.0390
_diffrn_reflns_av_unetI/netI 0.0230
_diffrn_reflns_Laue_measured_fraction_full 0.996
_diffrn_reflns_Laue_measured_fraction_max 0.968
_diffrn_reflns_limit_h_max 17
_diffrn_reflns_limit_h_min -17
_diffrn_reflns_limit_k_max 15
_diffrn_reflns_limit_k_min -17
_diffrn_reflns_limit_l_max 18
_diffrn_reflns_limit_l_min -18
_diffrn_reflns_number 40847
_diffrn_reflns_point_group_measured_fraction_full 0.996
_diffrn_reflns_point_group_measured_fraction_max 0.968
_diffrn_reflns_theta_full 67.679
_diffrn_reflns_theta_max 80.014
_diffrn_reflns_theta_min 3.141
_diffrn_source 'rotating-anode X-ray tube'
_exptl_absorpt_coefficient_mu 1.857
_exptl_absorpt_correction_T_max 0.8720
_exptl_absorpt_correction_T_min 0.7724
_exptl_absorpt_correction_type empirical
_exptl_absorpt_process_details 'SADABS Sheldrick 1996'
_exptl_crystal_colour colourless
_exptl_crystal_density_diffrn 1.321
_exptl_crystal_description plate
_exptl_crystal_F_000 1212
_exptl_crystal_size_max 0.100
_exptl_crystal_size_mid 0.100
_exptl_crystal_size_min 0.100
_refine_diff_density_max 0.742
_refine_diff_density_min -0.780
_refine_diff_density_rms 0.186
_refine_ls_extinction_method none
_refine_ls_goodness_of_fit_ref 1.094
_refine_ls_hydrogen_treatment constr
_refine_ls_matrix_type full
_refine_ls_number_parameters 391
_refine_ls_number_reflns 6074
_refine_ls_number_restraints 1
_refine_ls_restrained_S_all 1.094
_refine_ls_R_factor_all 0.0660
_refine_ls_R_factor_gt 0.0571
_refine_ls_shift/su_max 0.000
_refine_ls_shift/su_mean 0.000
_refine_ls_structure_factor_coef Fsqd
_refine_ls_weighting_details 'w=1/[\s^2^(Fo^2^)+(0.0943P)^2^+2.0089P] where P=(Fo^2^+2Fc^2^)/3'
_refine_ls_weighting_scheme calc
_refine_ls_wR_factor_gt 0.1669
_refine_ls_wR_factor_ref 0.1784
_reflns_Friedel_coverage 0.000
_reflns_number_gt 5482
_reflns_number_total 6074
_reflns_threshold_expression 'I > 2\s(I)'
_cod_data_source_file d1ce00722j2.cif
_cod_data_source_block 1b
_cod_depositor_comments 'Adding full bibliography for 7243198--7243201.cif.'
_cod_original_sg_symbol_H-M 'P 21/c'
_cod_database_code 7243199
_shelx_shelxl_version_number 2018/3
_shelx_space_group_comment
;
The symmetry employed for this shelxl refinement is uniquely defined
by the following loop, which should always be used as a source of
symmetry information in preference to the above space-group names.
They are only intended as comments.
;
_shelx_estimated_absorpt_t_min 0.836
_shelx_estimated_absorpt_t_max 0.836

loop_
_space_group_symop_operation_xyz
'x, y, z'
'-x, y+1/2, -z+1/2'
'-x, -y, -z'
'x, -y-1/2, z-1/2'

loop_
_atom_site_label
_atom_site_type_symbol
_atom_site_fract_x
_atom_site_fract_y
_atom_site_fract_z
_atom_site_U_iso_or_equiv
_atom_site_adp_type
_atom_site_occupancy
_atom_site_site_symmetry_order
_atom_site_calc_flag
_atom_site_refinement_flags_posn
_atom_site_refinement_flags_adp
_atom_site_refinement_flags_occupancy
_atom_site_disorder_assembly
_atom_site_disorder_group
C1 C 0.11759(11) 0.33559(12) 0.44734(11) 0.0227(3) Uani 1 1 d . . . . .
C2 C 0.06339(12) 0.25406(13) 0.39451(12) 0.0261(4) Uani 1 1 d . . . . .
H2A H 0.001829 0.280060 0.370283 0.031 Uiso 1 1 calc R U . . .
H2AB H 0.100925 0.232936 0.343829 0.031 Uiso 1 1 calc R U . . .
C3 C 0.04575(12) 0.16561(13) 0.45510(13) 0.0283(4) Uani 1 1 d . . . . .
H3 H 0.010723 0.113707 0.419788 0.034 Uiso 1 1 calc R U . . .
C4 C -0.01391(13) 0.19771(15) 0.53189(14) 0.0326(4) Uani 1 1 d . . . . .
H4A H -0.025708 0.140859 0.570929 0.039 Uiso 1 1 calc R U . . .
H4AB H -0.076047 0.222931 0.508338 0.039 Uiso 1 1 calc R U . . .
C5 C 0.03876(13) 0.27812(14) 0.58542(13) 0.0298(4) Uani 1 1 d . . . . .
H5 H -0.000456 0.298991 0.635876 0.036 Uiso 1 1 calc R U . . .
C6 C 0.05602(12) 0.36644(14) 0.52571(12) 0.0277(4) Uani 1 1 d . . . . .
H6A H 0.088909 0.418796 0.560930 0.033 Uiso 1 1 calc R U . . .
H6AB H -0.005596 0.392807 0.501992 0.033 Uiso 1 1 calc R U . . .
C7 C 0.13541(11) 0.42564(13) 0.38994(11) 0.0237(3) Uani 1 1 d . . . . .
C8 C 0.08198(12) 0.44550(14) 0.31149(12) 0.0288(4) Uani 1 1 d . . . . .
H8 H 0.034103 0.400379 0.291627 0.035 Uiso 1 1 calc R U . . .
C9 C 0.09697(13) 0.52948(14) 0.26171(12) 0.0300(4) Uani 1 1 d . . . . .
H9 H 0.059790 0.540045 0.208184 0.036 Uiso 1 1 calc R U . . .
C10 C 0.16527(12) 0.59849(13) 0.28851(12) 0.0246(4) Uani 1 1 d . . . . .
C11 C 0.21839(14) 0.57943(14) 0.36722(13) 0.0341(4) Uani 1 1 d . . . . .
H11 H 0.265455 0.625179 0.387639 0.041 Uiso 1 1 calc R U . . .
C12 C 0.20388(15) 0.49529(15) 0.41603(14) 0.0355(4) Uani 1 1 d . . . . .
H12 H 0.241729 0.484459 0.469114 0.043 Uiso 1 1 calc R U . . .
C13 C 0.17933(11) 0.69246(13) 0.24014(12) 0.0246(4) Uani 1 1 d . . . . .
C14 C 0.20232(12) 0.69628(13) 0.15061(12) 0.0265(4) Uani 1 1 d . . . . .
C15 C 0.21787(13) 0.78700(14) 0.11048(12) 0.0298(4) Uani 1 1 d . . . . .
H15 H 0.233431 0.789454 0.049687 0.036 Uiso 1 1 calc R U . . .
C16 C 0.21089(12) 0.87305(14) 0.15809(13) 0.0298(4) Uani 1 1 d . . . . .
H16 H 0.220604 0.934190 0.129451 0.036 Uiso 1 1 calc R U . . .
C17 C 0.18969(11) 0.87134(13) 0.24802(12) 0.0257(4) Uani 1 1 d . . . . .
C18 C 0.17422(11) 0.78041(13) 0.28650(12) 0.0249(4) Uani 1 1 d . . . . .
H18 H 0.159411 0.778215 0.347490 0.030 Uiso 1 1 calc R U . . .
C19 C 0.27250(13) 0.60828(15) 0.03478(13) 0.0313(4) Uani 1 1 d . . . . .
H19A H 0.284296 0.540319 0.016870 0.047 Uiso 1 1 calc R U . . .
H19B H 0.332818 0.639532 0.053589 0.047 Uiso 1 1 calc R U . . .
H19C H 0.243152 0.644499 -0.015711 0.047 Uiso 1 1 calc R U . . .
C20 C 0.18857(12) 0.96487(13) 0.30176(13) 0.0284(4) Uani 1 1 d . . . . .
H20A H 0.169698 0.949645 0.362878 0.034 Uiso 1 1 calc R U . . .
H20B H 0.140687 1.010320 0.274469 0.034 Uiso 1 1 calc R U . . .
C21 C 0.28522(12) 1.01489(13) 0.30638(12) 0.0273(4) Uani 1 1 d . . . . .
C22 C 0.36816(12) 0.96429(13) 0.33216(12) 0.0254(4) Uani 1 1 d . . . . .
H22 H 0.363079 0.898204 0.351641 0.030 Uiso 1 1 calc R U . . .
C23 C 0.45805(12) 1.00659(13) 0.33053(12) 0.0266(4) Uani 1 1 d . . . . .
C24 C 0.46407(13) 1.10490(14) 0.30177(13) 0.0316(4) Uani 1 1 d . . . . .
C25 C 0.38167(14) 1.15674(14) 0.27819(14) 0.0339(4) Uani 1 1 d . . . . .
H25 H 0.385740 1.223278 0.259734 0.041 Uiso 1 1 calc R U . . .
C26 C 0.29397(13) 1.11199(14) 0.28146(14) 0.0326(4) Uani 1 1 d . . . . .
H26 H 0.238298 1.148860 0.266201 0.039 Uiso 1 1 calc R U . . .
C27 C 0.56055(16) 1.23974(18) 0.26178(19) 0.0506(6) Uani 1 1 d . . . . .
H27A H 0.627704 1.257391 0.258104 0.076 Uiso 1 1 calc R U . . .
H27B H 0.529141 1.287354 0.299480 0.076 Uiso 1 1 calc R U . . .
H27C H 0.529756 1.240268 0.201937 0.076 Uiso 1 1 calc R U . . .
C28 C 0.54430(12) 0.94886(13) 0.35903(12) 0.0253(4) Uani 1 1 d . . . . .
C29 C 0.54844(12) 0.89852(14) 0.43944(13) 0.0288(4) Uani 1 1 d . . . . .
H29 H 0.494882 0.899273 0.475592 0.035 Uiso 1 1 calc R U . . .
C30 C 0.62975(12) 0.84684(14) 0.46820(12) 0.0283(4) Uani 1 1 d . . . . .
H30 H 0.630641 0.813632 0.523831 0.034 Uiso 1 1 calc R U . . .
C31 C 0.71006(12) 0.84288(12) 0.41680(12) 0.0241(4) Uani 1 1 d . . . . .
C32 C 0.70393(12) 0.89071(14) 0.33459(12) 0.0280(4) Uani 1 1 d . . . . .
H32 H 0.756172 0.887309 0.296947 0.034 Uiso 1 1 calc R U . . .
C33 C 0.62341(13) 0.94317(14) 0.30633(12) 0.0291(4) Uani 1 1 d . . . . .
H33 H 0.622065 0.975675 0.250346 0.035 Uiso 1 1 calc R U . . .
C34 C 0.80362(11) 0.79751(12) 0.45304(11) 0.0229(3) Uani 1 1 d . . . . .
C35 C 0.78763(11) 0.70852(12) 0.51397(11) 0.0232(3) Uani 1 1 d . . . . .
H35A H 0.752111 0.657285 0.479554 0.028 Uiso 1 1 calc R U . . .
H35B H 0.748372 0.729079 0.563645 0.028 Uiso 1 1 calc R U . . .
C36 C 0.85935(12) 0.87642(13) 0.50784(12) 0.0262(4) Uani 1 1 d . . . . .
H36A H 0.871382 0.933823 0.469540 0.031 Uiso 1 1 calc R U . . .
H36B H 0.821114 0.898732 0.557641 0.031 Uiso 1 1 calc R U . . .
C37 C 0.86655(13) 0.76336(14) 0.37735(12) 0.0286(4) Uani 1 1 d . . . . .
H37A H 0.832473 0.712300 0.341471 0.034 Uiso 1 1 calc R U . . .
H37B H 0.878793 0.819589 0.337725 0.034 Uiso 1 1 calc R U . . .
O1 O 0.21027(10) 0.60898(10) 0.10691(9) 0.0321(3) Uani 1 1 d . . . . .
O2 O 0.55335(10) 1.14426(11) 0.29925(11) 0.0415(4) Uani 1 1 d . . . . .
C1A C 0.5308(5) 1.0010(9) 0.0266(5) 0.100(3) Uani 0.500(0) 1 d . . P A -1
H1A H 0.587591 0.987704 0.067272 0.120 Uiso 0.500(0) 1 calc R U P A -1
Cl1A Cl 0.43712(17) 0.9421(4) 0.0662(2) 0.188(2) Uani 0.500(0) 1 d . . P A -1
Cl2A Cl 0.55784(15) 0.96680(18) -0.08112(12) 0.0800(5) Uani 0.500(0) 1 d . . P A -1
Cl3A Cl 0.5097(3) 1.1324(3) 0.0240(3) 0.1761(18) Uani 0.500(0) 1 d . . P A -1

loop_
_atom_site_aniso_label
_atom_site_aniso_U_11
_atom_site_aniso_U_22
_atom_site_aniso_U_33
_atom_site_aniso_U_23
_atom_site_aniso_U_13
_atom_site_aniso_U_12
C1 0.0184(7) 0.0230(8) 0.0264(8) -0.0020(6) -0.0013(6) 0.0014(6)
C2 0.0217(8) 0.0271(9) 0.0292(8) -0.0020(7) -0.0036(6) -0.0011(7)
C3 0.0226(8) 0.0266(9) 0.0350(9) -0.0010(7) -0.0050(7) -0.0039(7)
C4 0.0191(8) 0.0361(10) 0.0427(10) 0.0082(8) 0.0022(7) -0.0012(7)
C5 0.0228(8) 0.0354(10) 0.0316(9) 0.0006(7) 0.0070(7) 0.0048(7)
C6 0.0235(8) 0.0289(9) 0.0307(9) -0.0023(7) 0.0021(7) 0.0052(7)
C7 0.0195(7) 0.0237(8) 0.0280(8) -0.0019(6) 0.0010(6) 0.0036(6)
C8 0.0221(8) 0.0312(9) 0.0328(9) 0.0021(7) -0.0035(7) -0.0033(7)
C9 0.0253(8) 0.0325(9) 0.0315(9) 0.0035(7) -0.0048(7) -0.0002(7)
C10 0.0205(8) 0.0247(8) 0.0289(8) -0.0005(6) 0.0035(6) 0.0046(6)
C11 0.0349(10) 0.0281(9) 0.0383(10) 0.0022(8) -0.0094(8) -0.0065(8)
C12 0.0386(10) 0.0315(10) 0.0352(10) 0.0049(8) -0.0133(8) -0.0065(8)
C13 0.0161(7) 0.0263(9) 0.0314(9) 0.0022(7) 0.0007(6) 0.0020(6)
C14 0.0218(8) 0.0268(9) 0.0309(9) -0.0017(7) 0.0004(6) 0.0007(6)
C15 0.0282(9) 0.0322(9) 0.0290(9) 0.0016(7) 0.0015(7) -0.0017(7)
C16 0.0242(8) 0.0263(9) 0.0386(10) 0.0029(7) -0.0005(7) -0.0008(7)
C17 0.0151(7) 0.0268(9) 0.0349(9) -0.0010(7) -0.0016(6) 0.0023(6)
C18 0.0165(7) 0.0282(9) 0.0302(8) 0.0004(7) 0.0014(6) 0.0020(6)
C19 0.0298(9) 0.0334(10) 0.0311(9) -0.0026(7) 0.0049(7) 0.0008(7)
C20 0.0199(8) 0.0263(9) 0.0388(10) -0.0022(7) 0.0016(7) 0.0014(7)
C21 0.0228(8) 0.0265(9) 0.0324(9) 0.0008(7) -0.0010(7) 0.0008(7)
C22 0.0225(8) 0.0229(8) 0.0308(9) 0.0020(7) 0.0013(6) 0.0006(6)
C23 0.0228(8) 0.0262(9) 0.0304(9) 0.0042(7) -0.0016(6) 0.0006(7)
C24 0.0257(9) 0.0298(9) 0.0389(10) 0.0075(8) -0.0024(7) -0.0028(7)
C25 0.0296(9) 0.0278(9) 0.0441(11) 0.0126(8) -0.0021(8) 0.0016(7)
C26 0.0265(9) 0.0299(9) 0.0411(10) 0.0071(8) -0.0033(7) 0.0050(7)
C27 0.0363(11) 0.0393(12) 0.0752(17) 0.0235(12) -0.0078(11) -0.0095(9)
C28 0.0197(8) 0.0230(8) 0.0327(9) 0.0022(7) -0.0020(6) -0.0012(6)
C29 0.0210(8) 0.0302(9) 0.0352(9) 0.0051(7) 0.0028(7) 0.0011(7)
C30 0.0236(8) 0.0313(9) 0.0301(9) 0.0063(7) 0.0009(7) 0.0033(7)
C31 0.0199(8) 0.0221(8) 0.0300(8) 0.0000(6) -0.0028(6) -0.0007(6)
C32 0.0210(8) 0.0315(9) 0.0316(9) 0.0031(7) 0.0026(7) -0.0017(7)
C33 0.0251(9) 0.0317(9) 0.0303(9) 0.0070(7) -0.0006(7) -0.0015(7)
C34 0.0179(7) 0.0241(8) 0.0266(8) 0.0000(6) -0.0005(6) 0.0010(6)
C35 0.0176(7) 0.0236(8) 0.0281(8) -0.0005(6) -0.0005(6) 0.0010(6)
C36 0.0231(8) 0.0234(8) 0.0319(9) -0.0008(7) -0.0011(7) -0.0008(6)
C37 0.0254(8) 0.0340(10) 0.0265(8) 0.0001(7) 0.0016(7) 0.0036(7)
O1 0.0359(7) 0.0279(7) 0.0330(7) -0.0039(5) 0.0089(5) -0.0023(5)
O2 0.0267(7) 0.0314(7) 0.0657(10) 0.0176(7) -0.0062(6) -0.0058(6)
C1A 0.050(3) 0.179(10) 0.069(4) 0.018(5) -0.009(3) 0.000(4)
Cl1A 0.0644(13) 0.363(7) 0.135(2) 0.142(4) -0.0039(14) -0.032(2)
Cl2A 0.0850(12) 0.0998(13) 0.0556(8) -0.0056(9) 0.0069(8) 0.0126(11)
Cl3A 0.229(4) 0.143(3) 0.150(3) -0.061(2) -0.051(3) 0.082(3)

loop_
_atom_type_symbol
_atom_type_description
_atom_type_scat_dispersion_real
_atom_type_scat_dispersion_imag
_atom_type_scat_source
C C 0.0181 0.0091 'International Tables Vol C Tables 4.2.6.8 and 6.1.1.4'
H H 0.0000 0.0000 'International Tables Vol C Tables 4.2.6.8 and 6.1.1.4'
O O 0.0492 0.0322 'International Tables Vol C Tables 4.2.6.8 and 6.1.1.4'
Cl Cl 0.3639 0.7018 'International Tables Vol C Tables 4.2.6.8 and 6.1.1.4'

loop_
_geom_angle_atom_site_label_1
_geom_angle_atom_site_label_2
_geom_angle_atom_site_label_3
_geom_angle
_geom_angle_site_symmetry_1
_geom_angle_site_symmetry_3
_geom_angle_publ_flag
C7 C1 C2 112.14(14) . . ?
C7 C1 C35 111.17(13) . 3_666 ?
C2 C1 C35 108.07(13) . 3_666 ?
C7 C1 C6 108.89(14) . . ?
C2 C1 C6 107.69(14) . . ?
C35 C1 C6 108.77(13) 3_666 . ?
C3 C2 C1 110.37(14) . . ?
C3 C2 H2A 109.6 . . ?
C1 C2 H2A 109.6 . . ?
C3 C2 H2AB 109.6 . . ?
C1 C2 H2AB 109.6 . . ?
H2A C2 H2AB 108.1 . . ?
C4 C3 C36 109.52(15) . 3_666 ?
C4 C3 C2 109.53(15) . . ?
C36 C3 C2 110.19(14) 3_666 . ?
C4 C3 H3 109.2 . . ?
C36 C3 H3 109.2 3_666 . ?
C2 C3 H3 109.2 . . ?
C3 C4 C5 109.42(14) . . ?
C3 C4 H4A 109.8 . . ?
C5 C4 H4A 109.8 . . ?
C3 C4 H4AB 109.8 . . ?
C5 C4 H4AB 109.8 . . ?
H4A C4 H4AB 108.2 . . ?
C6 C5 C4 109.95(15) . . ?
C6 C5 C37 110.22(15) . 3_666 ?
C4 C5 C37 108.73(15) . 3_666 ?
C6 C5 H5 109.3 . . ?
C4 C5 H5 109.3 . . ?
C37 C5 H5 109.3 3_666 . ?
C5 C6 C1 110.04(14) . . ?
C5 C6 H6A 109.7 . . ?
C1 C6 H6A 109.7 . . ?
C5 C6 H6AB 109.7 . . ?
C1 C6 H6AB 109.7 . . ?
H6A C6 H6AB 108.2 . . ?
C8 C7 C12 116.36(16) . . ?
C8 C7 C1 122.46(15) . . ?
C12 C7 C1 121.11(15) . . ?
C9 C8 C7 121.70(16) . . ?
C9 C8 H8 119.1 . . ?
C7 C8 H8 119.1 . . ?
C8 C9 C10 121.40(16) . . ?
C8 C9 H9 119.3 . . ?
C10 C9 H9 119.3 . . ?
C9 C10 C11 117.16(17) . . ?
C9 C10 C13 123.02(16) . . ?
C11 C10 C13 119.71(16) . . ?
C12 C11 C10 121.22(17) . . ?
C12 C11 H11 119.4 . . ?
C10 C11 H11 119.4 . . ?
C11 C12 C7 122.15(17) . . ?
C11 C12 H12 118.9 . . ?
C7 C12 H12 118.9 . . ?
C18 C13 C14 118.03(16) . . ?
C18 C13 C10 118.99(15) . . ?
C14 C13 C10 122.91(16) . . ?
O1 C14 C15 122.98(16) . . ?
O1 C14 C13 117.26(16) . . ?
C15 C14 C13 119.75(16) . . ?
C16 C15 C14 120.74(17) . . ?
C16 C15 H15 119.6 . . ?
C14 C15 H15 119.6 . . ?
C15 C16 C17 120.75(17) . . ?
C15 C16 H16 119.6 . . ?
C17 C16 H16 119.6 . . ?
C18 C17 C16 117.54(16) . . ?
C18 C17 C20 121.62(16) . . ?
C16 C17 C20 120.77(16) . . ?
C17 C18 C13 123.18(16) . . ?
C17 C18 H18 118.4 . . ?
C13 C18 H18 118.4 . . ?
O1 C19 H19A 109.5 . . ?
O1 C19 H19B 109.5 . . ?
H19A C19 H19B 109.5 . . ?
O1 C19 H19C 109.5 . . ?
H19A C19 H19C 109.5 . . ?
H19B C19 H19C 109.5 . . ?
C17 C20 C21 111.76(14) . . ?
C17 C20 H20A 109.3 . . ?
C21 C20 H20A 109.3 . . ?
C17 C20 H20B 109.3 . . ?
C21 C20 H20B 109.3 . . ?
H20A C20 H20B 107.9 . . ?
C26 C21 C22 117.62(16) . . ?
C26 C21 C20 120.48(16) . . ?
C22 C21 C20 121.84(16) . . ?
C23 C22 C21 122.76(16) . . ?
C23 C22 H22 118.6 . . ?
C21 C22 H22 118.6 . . ?
C22 C23 C24 117.76(16) . . ?
C22 C23 C28 120.38(15) . . ?
C24 C23 C28 121.86(16) . . ?
O2 C24 C25 123.45(17) . . ?
O2 C24 C23 116.65(16) . . ?
C25 C24 C23 119.90(17) . . ?
C26 C25 C24 120.32(17) . . ?
C26 C25 H25 119.8 . . ?
C24 C25 H25 119.8 . . ?
C25 C26 C21 121.57(17) . . ?
C25 C26 H26 119.2 . . ?
C21 C26 H26 119.2 . . ?
O2 C27 H27A 109.5 . . ?
O2 C27 H27B 109.5 . . ?
H27A C27 H27B 109.5 . . ?
O2 C27 H27C 109.5 . . ?
H27A C27 H27C 109.5 . . ?
H27B C27 H27C 109.5 . . ?
C29 C28 C33 117.61(16) . . ?
C29 C28 C23 120.67(16) . . ?
C33 C28 C23 121.72(16) . . ?
C28 C29 C30 121.26(17) . . ?
C28 C29 H29 119.4 . . ?
C30 C29 H29 119.4 . . ?
C29 C30 C31 121.40(16) . . ?
C29 C30 H30 119.3 . . ?
C31 C30 H30 119.3 . . ?
C32 C31 C30 116.89(15) . . ?
C32 C31 C34 121.29(15) . . ?
C30 C31 C34 121.53(15) . . ?
C33 C32 C31 121.74(16) . . ?
C33 C32 H32 119.1 . . ?
C31 C32 H32 119.1 . . ?
C32 C33 C28 121.04(16) . . ?
C32 C33 H33 119.5 . . ?
C28 C33 H33 119.5 . . ?
C31 C34 C35 112.39(13) . . ?
C31 C34 C36 108.42(14) . . ?
C35 C34 C36 108.34(14) . . ?
C31 C34 C37 111.89(14) . . ?
C35 C34 C37 107.78(14) . . ?
C36 C34 C37 107.87(14) . . ?
C34 C35 C1 112.31(13) . 3_666 ?
C34 C35 H35A 109.1 . . ?
C1 C35 H35A 109.1 3_666 . ?
C34 C35 H35B 109.1 . . ?
C1 C35 H35B 109.1 3_666 . ?
H35A C35 H35B 107.9 . . ?
C3 C36 C34 110.25(14) 3_666 . ?
C3 C36 H36A 109.6 3_666 . ?
C34 C36 H36A 109.6 . . ?
C3 C36 H36B 109.6 3_666 . ?
C34 C36 H36B 109.6 . . ?
H36A C36 H36B 108.1 . . ?
C5 C37 C34 111.21(14) 3_666 . ?
C5 C37 H37A 109.4 3_666 . ?
C34 C37 H37A 109.4 . . ?
C5 C37 H37B 109.4 3_666 . ?
C34 C37 H37B 109.4 . . ?
H37A C37 H37B 108.0 . . ?
C14 O1 C19 116.03(14) . . ?
C24 O2 C27 116.83(15) . . ?
Cl1A C1A Cl2A 114.3(6) . . ?
Cl1A C1A Cl3A 110.4(5) . . ?
Cl2A C1A Cl3A 106.6(5) . . ?
Cl1A C1A H1A 108.5 . . ?
Cl2A C1A H1A 108.5 . . ?
Cl3A C1A H1A 108.5 . . ?

loop_
_geom_bond_atom_site_label_1
_geom_bond_atom_site_label_2
_geom_bond_distance
_geom_bond_site_symmetry_2
_geom_bond_publ_flag
C1 C7 1.527(2) . ?
C1 C2 1.546(2) . ?
C1 C35 1.552(2) 3_666 ?
C1 C6 1.553(2) . ?
C2 C3 1.537(3) . ?
C2 H2A 0.9900 . ?
C2 H2AB 0.9900 . ?
C3 C4 1.523(3) . ?
C3 C36 1.534(2) 3_666 ?
C3 H3 1.0000 . ?
C4 C5 1.530(3) . ?
C4 H4A 0.9900 . ?
C4 H4AB 0.9900 . ?
C5 C6 1.527(3) . ?
C5 C37 1.530(2) 3_666 ?
C5 H5 1.0000 . ?
C6 H6A 0.9900 . ?
C6 H6AB 0.9900 . ?
C7 C8 1.395(2) . ?
C7 C12 1.396(3) . ?
C8 C9 1.388(3) . ?
C8 H8 0.9500 . ?
C9 C10 1.391(3) . ?
C9 H9 0.9500 . ?
C10 C11 1.394(3) . ?
C10 C13 1.489(2) . ?
C11 C12 1.381(3) . ?
C11 H11 0.9500 . ?
C12 H12 0.9500 . ?
C13 C18 1.389(2) . ?
C13 C14 1.399(3) . ?
C14 O1 1.365(2) . ?
C14 C15 1.396(3) . ?
C15 C16 1.379(3) . ?
C15 H15 0.9500 . ?
C16 C17 1.398(3) . ?
C16 H16 0.9500 . ?
C17 C18 1.388(2) . ?
C17 C20 1.508(2) . ?
C18 H18 0.9500 . ?
C19 O1 1.426(2) . ?
C19 H19A 0.9800 . ?
C19 H19B 0.9800 . ?
C19 H19C 0.9800 . ?
C20 C21 1.521(2) . ?
C20 H20A 0.9900 . ?
C20 H20B 0.9900 . ?
C21 C26 1.381(3) . ?
C21 C22 1.395(2) . ?
C22 C23 1.392(2) . ?
C22 H22 0.9500 . ?
C23 C24 1.410(3) . ?
C23 C28 1.493(2) . ?
C24 O2 1.369(2) . ?
C24 C25 1.390(3) . ?
C25 C26 1.380(3) . ?
C25 H25 0.9500 . ?
C26 H26 0.9500 . ?
C27 O2 1.422(3) . ?
C27 H27A 0.9800 . ?
C27 H27B 0.9800 . ?
C27 H27C 0.9800 . ?
C28 C29 1.388(3) . ?
C28 C33 1.399(3) . ?
C29 C30 1.395(2) . ?
C29 H29 0.9500 . ?
C30 C31 1.400(2) . ?
C30 H30 0.9500 . ?
C31 C32 1.396(3) . ?
C31 C34 1.532(2) . ?
C32 C33 1.390(2) . ?
C32 H32 0.9500 . ?
C33 H33 0.9500 . ?
C34 C35 1.542(2) . ?
C34 C36 1.545(2) . ?
C34 C37 1.546(2) . ?
C35 H35A 0.9900 . ?
C35 H35B 0.9900 . ?
C36 H36A 0.9900 . ?
C36 H36B 0.9900 . ?
C37 H37A 0.9900 . ?
C37 H37B 0.9900 . ?
C1A Cl1A 1.677(9) . ?
C1A Cl2A 1.743(9) . ?
C1A Cl3A 1.814(12) . ?
C1A H1A 1.0000 . ?

loop_
_geom_torsion_atom_site_label_1
_geom_torsion_atom_site_label_2
_geom_torsion_atom_site_label_3
_geom_torsion_atom_site_label_4
_geom_torsion
_geom_torsion_site_symmetry_1
_geom_torsion_site_symmetry_2
_geom_torsion_site_symmetry_3
_geom_torsion_site_symmetry_4
_geom_torsion_publ_flag
C7 C1 C2 C3 -179.18(14) . . . . ?
C35 C1 C2 C3 57.94(18) 3_666 . . . ?
C6 C1 C2 C3 -59.40(18) . . . . ?
C1 C2 C3 C4 60.52(18) . . . . ?
C1 C2 C3 C36 -60.02(19) . . . 3_666 ?
C36 C3 C4 C5 61.23(19) 3_666 . . . ?
C2 C3 C4 C5 -59.72(18) . . . . ?
C3 C4 C5 C6 60.13(19) . . . . ?
C3 C4 C5 C37 -60.63(19) . . . 3_666 ?
C4 C5 C6 C1 -60.49(18) . . . . ?
C37 C5 C6 C1 59.37(19) 3_666 . . . ?
C7 C1 C6 C5 -178.83(14) . . . . ?
C2 C1 C6 C5 59.35(18) . . . . ?
C35 C1 C6 C5 -57.54(18) 3_666 . . . ?
C2 C1 C7 C8 20.7(2) . . . . ?
C35 C1 C7 C8 141.80(17) 3_666 . . . ?
C6 C1 C7 C8 -98.39(19) . . . . ?
C2 C1 C7 C12 -162.39(17) . . . . ?
C35 C1 C7 C12 -41.3(2) 3_666 . . . ?
C6 C1 C7 C12 78.5(2) . . . . ?
C12 C7 C8 C9 0.7(3) . . . . ?
C1 C7 C8 C9 177.74(16) . . . . ?
C7 C8 C9 C10 -0.9(3) . . . . ?
C8 C9 C10 C11 0.4(3) . . . . ?
C8 C9 C10 C13 -176.00(17) . . . . ?
C9 C10 C11 C12 0.3(3) . . . . ?
C13 C10 C11 C12 176.79(18) . . . . ?
C10 C11 C12 C7 -0.5(3) . . . . ?
C8 C7 C12 C11 0.0(3) . . . . ?
C1 C7 C12 C11 -177.12(18) . . . . ?
C9 C10 C13 C18 124.20(19) . . . . ?
C11 C10 C13 C18 -52.1(2) . . . . ?
C9 C10 C13 C14 -59.1(2) . . . . ?
C11 C10 C13 C14 124.6(2) . . . . ?
C18 C13 C14 O1 177.79(14) . . . . ?
C10 C13 C14 O1 1.1(2) . . . . ?
C18 C13 C14 C15 -0.9(2) . . . . ?
C10 C13 C14 C15 -177.66(15) . . . . ?
O1 C14 C15 C16 -178.62(16) . . . . ?
C13 C14 C15 C16 0.0(3) . . . . ?
C14 C15 C16 C17 1.1(3) . . . . ?
C15 C16 C17 C18 -1.3(2) . . . . ?
C15 C16 C17 C20 175.83(16) . . . . ?
C16 C17 C18 C13 0.3(2) . . . . ?
C20 C17 C18 C13 -176.74(15) . . . . ?
C14 C13 C18 C17 0.8(2) . . . . ?
C10 C13 C18 C17 177.62(15) . . . . ?
C18 C17 C20 C21 115.76(18) . . . . ?
C16 C17 C20 C21 -61.2(2) . . . . ?
C17 C20 C21 C26 126.10(19) . . . . ?
C17 C20 C21 C22 -51.3(2) . . . . ?
C26 C21 C22 C23 -2.4(3) . . . . ?
C20 C21 C22 C23 175.11(17) . . . . ?
C21 C22 C23 C24 0.3(3) . . . . ?
C21 C22 C23 C28 179.91(17) . . . . ?
C22 C23 C24 O2 -178.87(17) . . . . ?
C28 C23 C24 O2 1.5(3) . . . . ?
C22 C23 C24 C25 1.4(3) . . . . ?
C28 C23 C24 C25 -178.21(18) . . . . ?
O2 C24 C25 C26 179.3(2) . . . . ?
C23 C24 C25 C26 -1.0(3) . . . . ?
C24 C25 C26 C21 -1.2(3) . . . . ?
C22 C21 C26 C25 2.8(3) . . . . ?
C20 C21 C26 C25 -174.70(18) . . . . ?
C22 C23 C28 C29 -50.1(3) . . . . ?
C24 C23 C28 C29 129.6(2) . . . . ?
C22 C23 C28 C33 129.85(19) . . . . ?
C24 C23 C28 C33 -50.5(3) . . . . ?
C33 C28 C29 C30 2.1(3) . . . . ?
C23 C28 C29 C30 -177.95(17) . . . . ?
C28 C29 C30 C31 -0.6(3) . . . . ?
C29 C30 C31 C32 -1.7(3) . . . . ?
C29 C30 C31 C34 172.13(17) . . . . ?
C30 C31 C32 C33 2.5(3) . . . . ?
C34 C31 C32 C33 -171.38(16) . . . . ?
C31 C32 C33 C28 -1.0(3) . . . . ?
C29 C28 C33 C32 -1.4(3) . . . . ?
C23 C28 C33 C32 178.72(17) . . . . ?
C32 C31 C34 C35 -150.83(16) . . . . ?
C30 C31 C34 C35 35.6(2) . . . . ?
C32 C31 C34 C36 89.44(19) . . . . ?
C30 C31 C34 C36 -84.1(2) . . . . ?
C32 C31 C34 C37 -29.4(2) . . . . ?
C30 C31 C34 C37 157.03(16) . . . . ?
C31 C34 C35 C1 -178.45(13) . . . 3_666 ?
C36 C34 C35 C1 -58.67(17) . . . 3_666 ?
C37 C34 C35 C1 57.81(18) . . . 3_666 ?
C31 C34 C36 C3 -179.52(14) . . . 3_666 ?
C35 C34 C36 C3 58.25(18) . . . 3_666 ?
C37 C34 C36 C3 -58.16(18) . . . 3_666 ?
C31 C34 C37 C5 177.82(15) . . . 3_666 ?
C35 C34 C37 C5 -58.13(19) . . . 3_666 ?
C36 C34 C37 C5 58.65(19) . . . 3_666 ?
C15 C14 O1 C19 26.3(2) . . . . ?
C13 C14 O1 C19 -152.40(16) . . . . ?
C25 C24 O2 C27 -6.5(3) . . . . ?
C23 C24 O2 C27 173.8(2) . . . . ?
